data_2207843
loop_
_publ_author_name
'Win, Yip Foo'
'Guan, Teoh Siang '
'Yamin, Bohari M.'

_publ_section_title
;
 Bis(2-amino-5-nitrobenzoato-\k^2^<i>O</i>,<i>O</i>')di-<i>n</i>-butyltin(IV)
;
_journal_coeditor_code OB6595
_journal_issue 1
_journal_name_full 'Acta Crystallographica Section E'
_journal_page_first m34
_journal_page_last m36
_journal_paper_doi 10.1107/S1600536805039875
_journal_volume 62
_journal_year 2006
_chemical_formula_iupac '[Sn (C4 H9)2 (C7 H5 N2 O4)2]'
_chemical_formula_moiety 'C22 H28 N4 O8 Sn'
_chemical_formula_sum 'C22 H28 N4 O8 Sn'
_chemical_formula_weight 595.17
_chemical_name_systematic
;
Bis(2-amino-5-nitrobenzoato-\k^2^O,O')di-n-butyltin(IV)
;
_space_group_IT_number 15
_symmetry_cell_setting monoclinic
_symmetry_space_group_name_Hall '-C 2yc'
_symmetry_space_group_name_H-M 'C 1 2/c 1'
_atom_sites_solution_hydrogens geom
_atom_sites_solution_primary direct
_atom_sites_solution_secondary difmap
_audit_creation_method SHELXL-97
_cell_angle_alpha 90.00
_cell_angle_beta 106.305(4)
_cell_angle_gamma 90.00
_cell_formula_units_Z 4
_cell_length_a 14.356(4)
_cell_length_b 9.006(2)
_cell_length_c 20.155(5)
_cell_measurement_reflns_used 5761
_cell_measurement_temperature 298(2)
_cell_measurement_theta_max 25.5
_cell_measurement_theta_min 2.1
_cell_volume 2501.0(11)
_computing_cell_refinement 'SAINT (Bruker, 2000)'
_computing_data_collection 'SMART (Bruker, 2000)'
_computing_data_reduction SAINT
_computing_molecular_graphics SHELXTL
_computing_publication_material
;
SHELXTL, PARST (Nardelli, 1995) and PLATON (Spek, 2003)
;
_computing_structure_refinement SHELXTL
_computing_structure_solution 'SHELXTL (Sheldrick, 1997)'
_diffrn_ambient_temperature 298(2)
_diffrn_detector_area_resol_mean 83.66
_diffrn_measured_fraction_theta_full 0.99
_diffrn_measured_fraction_theta_max 0.99
_diffrn_measurement_device_type
;
Bruker SMART APEX CCD area-detector
;
_diffrn_measurement_method \w
_diffrn_radiation_monochromator graphite
_diffrn_radiation_source 'fine-focus sealed tube'
_diffrn_radiation_type MoK\a
_diffrn_radiation_wavelength 0.71073
_diffrn_reflns_av_R_equivalents 0.0154
_diffrn_reflns_av_sigmaI/netI 0.0170
_diffrn_reflns_limit_h_max 17
_diffrn_reflns_limit_h_min -17
_diffrn_reflns_limit_k_max 10
_diffrn_reflns_limit_k_min -10
_diffrn_reflns_limit_l_max 24
_diffrn_reflns_limit_l_min -19
_diffrn_reflns_number 6494
_diffrn_reflns_theta_full 25.5
_diffrn_reflns_theta_max 25.5
_diffrn_reflns_theta_min 2.1
_diffrn_standards_decay_% 0
_diffrn_standards_interval_time 0
_diffrn_standards_number 0
_exptl_absorpt_coefficient_mu 1.075
_exptl_absorpt_correction_T_max 0.830
_exptl_absorpt_correction_T_min 0.626
_exptl_absorpt_correction_type multi-scan
_exptl_absorpt_process_details '(SADABS; Bruker, 2000)'
_exptl_crystal_colour 'light yellow'
_exptl_crystal_density_diffrn 1.581
_exptl_crystal_density_method 'not measured'
_exptl_crystal_description block
_exptl_crystal_F_000 1208
_exptl_crystal_size_max 0.48
_exptl_crystal_size_mid 0.44
_exptl_crystal_size_min 0.18
_refine_diff_density_max 0.43
_refine_diff_density_min -0.29
_refine_ls_extinction_method none
_refine_ls_goodness_of_fit_ref 1.14
_refine_ls_hydrogen_treatment constr
_refine_ls_matrix_type full
_refine_ls_number_parameters 160
_refine_ls_number_reflns 2328
_refine_ls_number_restraints 0
_refine_ls_restrained_S_all 1.14
_refine_ls_R_factor_all 0.023
_refine_ls_R_factor_gt 0.022
_refine_ls_shift/su_max 0.000
_refine_ls_shift/su_mean 0.000
_refine_ls_structure_factor_coef Fsqd
_refine_ls_weighting_details 'calc w=1/[\s^2^(Fo^2^)+(0.0309P)^2^+2.0841P] where P=(Fo^2^+2Fc^2^)/3'
_refine_ls_weighting_scheme calc
_refine_ls_wR_factor_gt 0.059
_refine_ls_wR_factor_ref 0.060
_reflns_number_gt 2257
_reflns_number_total 2328
_reflns_threshold_expression I>2\s(I)
_cod_data_source_file ob6595.cif
_cod_data_source_block I
_cod_original_sg_symbol_H-M 'C 2/c'
_cod_database_code 2207843
_cod_database_fobs_code 2207843

loop_
_symmetry_equiv_pos_as_xyz
'x, y, z'
'-x, y, -z+1/2'
'x+1/2, y+1/2, z'
'-x+1/2, y+1/2, -z+1/2'
'-x, -y, -z'
'x, -y, z-1/2'
'-x+1/2, -y+1/2, -z'
'x+1/2, -y+1/2, z-1/2'

loop_
_atom_site_label
_atom_site_fract_x
_atom_site_fract_y
_atom_site_fract_z
_atom_site_U_iso_or_equiv
_atom_site_adp_type
_atom_site_calc_flag
_atom_site_refinement_flags
_atom_site_occupancy
_atom_site_type_symbol
Sn1 0.5000 0.32559(2) 0.2500 0.03777(9) Uani d S 1 Sn
O1 0.6125(2) -0.3002(2) 0.08958(11) 0.0802(7) Uani d . 1 O
O2 0.63931(16) -0.30009(18) -0.01057(11) 0.0608(5) Uani d . 1 O
O3 0.56250(13) 0.36944(17) 0.14951(8) 0.0474(4) Uani d . 1 O
O4 0.53727(13) 0.15268(16) 0.19048(9) 0.0462(4) Uani d . 1 O
N1 0.62603(15) -0.2351(2) 0.03967(10) 0.0475(5) Uani d . 1 N
N2 0.61462(16) 0.3828(2) 0.03276(11) 0.0489(5) Uani d . 1 N
H2A 0.6295 0.4278 -0.0004 0.059 Uiso d R 1 H
H2B 0.5982 0.4331 0.0639 0.059 Uiso d R 1 H
C1 0.59740(15) 0.0002(2) 0.09032(10) 0.0363(4) Uani d . 1 C
H1 0.5822 -0.0528 0.1255 0.044 Uiso calc R 1 H
C2 0.62367(15) -0.0744(2) 0.03885(11) 0.0366(4) Uani d . 1 C
C3 0.64635(15) 0.0011(2) -0.01463(11) 0.0404(5) Uani d . 1 C
H3 0.6636 -0.0509 -0.0493 0.048 Uiso calc R 1 H
C4 0.64298(17) 0.1525(2) -0.01568(12) 0.0409(5) Uani d . 1 C
H4 0.6584 0.2031 -0.0514 0.049 Uiso calc R 1 H
C5 0.61668(15) 0.2344(2) 0.03606(11) 0.0349(4) Uani d . 1 C
C6 0.59348(15) 0.1543(2) 0.09002(11) 0.0343(4) Uani d . 1 C
C7 0.56347(15) 0.2308(2) 0.14539(11) 0.0379(4) Uani d . 1 C
C8 0.36507(17) 0.3994(3) 0.18379(12) 0.0498(5) Uani d . 1 C
H8A 0.3509 0.3427 0.1412 0.060 Uiso calc R 1 H
H8B 0.3145 0.3780 0.2057 0.060 Uiso calc R 1 H
C9 0.36097(18) 0.5645(3) 0.16583(13) 0.0509(6) Uani d . 1 C
H9A 0.4179 0.5900 0.1513 0.061 Uiso calc R 1 H
H9B 0.3043 0.5827 0.1271 0.061 Uiso calc R 1 H
C10 0.3566(3) 0.6646(3) 0.22498(16) 0.0672(8) Uani d . 1 C
H10A 0.4137 0.6477 0.2635 0.081 Uiso calc R 1 H
H10B 0.3002 0.6385 0.2400 0.081 Uiso calc R 1 H
C11 0.3512(3) 0.8279(3) 0.20626(19) 0.0800(10) Uani d . 1 C
H11A 0.4068 0.8547 0.1913 0.120 Uiso calc R 1 H
H11B 0.3501 0.8860 0.2460 0.120 Uiso calc R 1 H
H11C 0.2932 0.8465 0.1696 0.120 Uiso calc R 1 H

loop_
_atom_site_aniso_label
_atom_site_aniso_U_11
_atom_site_aniso_U_22
_atom_site_aniso_U_33
_atom_site_aniso_U_12
_atom_site_aniso_U_13
_atom_site_aniso_U_23
Sn1 0.05394(14) 0.02975(12) 0.03378(13) 0.000 0.01916(9) 0.000
O1 0.159(2) 0.0303(9) 0.0612(13) 0.0036(11) 0.0474(14) 0.0064(8)
O2 0.0945(14) 0.0327(8) 0.0643(12) 0.0017(8) 0.0372(11) -0.0120(8)
O3 0.0742(11) 0.0294(7) 0.0471(9) -0.0030(7) 0.0311(8) -0.0051(7)
O4 0.0734(11) 0.0309(7) 0.0440(9) -0.0004(7) 0.0325(8) 0.0001(6)
N1 0.0650(12) 0.0284(9) 0.0495(11) 0.0007(9) 0.0170(9) -0.0032(9)
N2 0.0780(13) 0.0277(9) 0.0528(12) -0.0005(9) 0.0375(10) 0.0030(8)
C1 0.0455(11) 0.0287(10) 0.0345(10) -0.0024(8) 0.0112(9) 0.0014(8)
C2 0.0443(11) 0.0255(10) 0.0394(11) -0.0001(8) 0.0110(9) -0.0028(8)
C3 0.0490(11) 0.0348(11) 0.0409(11) -0.0011(9) 0.0185(9) -0.0079(9)
C4 0.0538(12) 0.0351(11) 0.0396(12) -0.0035(9) 0.0227(10) 0.0006(9)
C5 0.0408(10) 0.0282(10) 0.0376(11) -0.0020(8) 0.0143(8) -0.0004(8)
C6 0.0415(10) 0.0283(10) 0.0347(10) -0.0019(8) 0.0134(9) -0.0024(8)
C7 0.0487(11) 0.0315(10) 0.0367(11) -0.0003(9) 0.0169(9) -0.0013(9)
C8 0.0526(13) 0.0509(14) 0.0446(13) -0.0031(11) 0.0115(10) 0.0006(11)
C9 0.0532(13) 0.0529(14) 0.0443(13) 0.0043(11) 0.0096(10) 0.0043(11)
C10 0.084(2) 0.0632(18) 0.0528(16) 0.0108(14) 0.0166(15) -0.0017(13)
C11 0.104(3) 0.0575(19) 0.071(2) 0.0115(16) 0.0132(19) -0.0082(14)

loop_
_atom_type_symbol
_atom_type_description
_atom_type_scat_dispersion_real
_atom_type_scat_dispersion_imag
_atom_type_scat_source
C C 0.0033 0.0016 'International Tables Vol C Tables 4.2.6.8 and 6.1.1.4'
H H 0.0000 0.0000 'International Tables Vol C Tables 4.2.6.8 and 6.1.1.4'
N N 0.0061 0.0033 'International Tables Vol C Tables 4.2.6.8 and 6.1.1.4'
O O 0.0106 0.0060 'International Tables Vol C Tables 4.2.6.8 and 6.1.1.4'
Sn Sn -0.6537 1.4246 'International Tables Vol C Tables 4.2.6.8 and 6.1.1.4'

loop_
_geom_angle_atom_site_label_1
_geom_angle_atom_site_label_2
_geom_angle_atom_site_label_3
_geom_angle_site_symmetry_1
_geom_angle_site_symmetry_3
_geom_angle
_geom_angle_publ_flag
O4 Sn1 O4 . 2_655 85.68(8) yes
O4 Sn1 C8 . 2_655 104.72(8) ?
O4 Sn1 C8 2_655 2_655 101.79(9) ?
O4 Sn1 C8 . . 101.79(9) ?
O4 Sn1 C8 2_655 . 104.72(8) ?
C8 Sn1 C8 2_655 . 143.56(14) yes
O4 Sn1 O3 . . 56.37(6) yes
O4 Sn1 O3 2_655 . 142.05(5) yes
C8 Sn1 O3 2_655 . 89.31(8) yes
C8 Sn1 O3 . . 84.95(8) yes
O4 Sn1 O3 . 2_655 142.05(5) ?
O4 Sn1 O3 2_655 2_655 56.37(6) ?
C8 Sn1 O3 2_655 2_655 84.95(8) ?
C8 Sn1 O3 . 2_655 89.31(8) ?
O3 Sn1 O3 . 2_655 161.57(7) yes
O4 Sn1 C7 . . 28.45(6) no
O4 Sn1 C7 2_655 . 114.13(6) ?
C8 Sn1 C7 2_655 . 98.24(8) ?
C8 Sn1 C7 . . 93.29(8) ?
O3 Sn1 C7 . . 27.93(6) ?
O3 Sn1 C7 2_655 . 170.49(6) ?
O4 Sn1 C7 . 2_655 114.13(6) ?
O4 Sn1 C7 2_655 2_655 28.45(6) ?
C8 Sn1 C7 2_655 2_655 93.29(8) ?
C8 Sn1 C7 . 2_655 98.24(8) ?
O3 Sn1 C7 . 2_655 170.49(6) ?
O3 Sn1 C7 2_655 2_655 27.93(6) ?
C7 Sn1 C7 . 2_655 142.58(9) ?
C7 O3 Sn1 . . 84.73(12) ?
C7 O4 Sn1 . . 99.68(12) ?
O1 N1 O2 . . 123.0(2) ?
O1 N1 C2 . . 118.61(19) ?
O2 N1 C2 . . 118.34(19) ?
C5 N2 H2A . . 120.2 ?
C5 N2 H2B . . 119.8 ?
H2A N2 H2B . . 120.0 ?
C2 C1 C6 . . 120.27(19) ?
C2 C1 H1 . . 119.9 ?
C6 C1 H1 . . 119.9 ?
C1 C2 C3 . . 121.40(19) ?
C1 C2 N1 . . 119.35(19) ?
C3 C2 N1 . . 119.24(18) ?
C4 C3 C2 . . 119.1(2) ?
C4 C3 H3 . . 120.4 ?
C2 C3 H3 . . 120.4 ?
C3 C4 C5 . . 121.8(2) ?
C3 C4 H4 . . 119.1 ?
C5 C4 H4 . . 119.1 ?
N2 C5 C4 . . 119.47(19) ?
N2 C5 C6 . . 122.59(18) ?
C4 C5 C6 . . 117.94(18) ?
C1 C6 C5 . . 119.53(19) ?
C1 C6 C7 . . 118.89(19) ?
C5 C6 C7 . . 121.57(18) ?
O3 C7 O4 . . 119.19(18) ?
O3 C7 C6 . . 121.80(18) ?
O4 C7 C6 . . 119.01(18) ?
O3 C7 Sn1 . . 67.34(11) ?
O4 C7 Sn1 . . 51.87(10) ?
C6 C7 Sn1 . . 170.73(15) ?
C9 C8 Sn1 . . 114.88(16) ?
C9 C8 H8A . . 108.5 ?
Sn1 C8 H8A . . 108.5 ?
C9 C8 H8B . . 108.5 ?
Sn1 C8 H8B . . 108.5 ?
H8A C8 H8B . . 107.5 ?
C10 C9 C8 . . 113.7(2) ?
C10 C9 H9A . . 108.8 ?
C8 C9 H9A . . 108.8 ?
C10 C9 H9B . . 108.8 ?
C8 C9 H9B . . 108.8 ?
H9A C9 H9B . . 107.7 ?
C9 C10 C11 . . 113.2(3) ?
C9 C10 H10A . . 108.9 ?
C11 C10 H10A . . 108.9 ?
C9 C10 H10B . . 108.9 ?
C11 C10 H10B . . 108.9 ?
H10A C10 H10B . . 107.8 ?
C10 C11 H11A . . 109.5 ?
C10 C11 H11B . . 109.5 ?
H11A C11 H11B . . 109.5 ?
C10 C11 H11C . . 109.5 ?
H11A C11 H11C . . 109.5 ?
H11B C11 H11C . . 109.5 ?

loop_
_geom_bond_atom_site_label_1
_geom_bond_atom_site_label_2
_geom_bond_site_symmetry_2
_geom_bond_distance
_geom_bond_publ_flag
Sn1 O4 . 2.1238(15) yes
Sn1 O4 2_655 2.1238(15) ?
Sn1 C8 2_655 2.127(2) ?
Sn1 C8 . 2.127(2) yes
Sn1 O3 . 2.4665(16) yes
Sn1 O3 2_655 2.4665(16) ?
Sn1 C7 . 2.662(2) ?
Sn1 C7 2_655 2.662(2) ?
O1 N1 . 1.226(3) ?
O2 N1 . 1.230(3) ?
O3 C7 . 1.252(3) ?
O4 C7 . 1.286(3) ?
N1 C2 . 1.448(3) ?
N2 C5 . 1.338(3) ?
N2 H2A . 0.8584 ?
N2 H2B . 0.8584 ?
C1 C2 . 1.374(3) ?
C1 C6 . 1.390(3) ?
C1 H1 . 0.9300 ?
C2 C3 . 1.388(3) ?
C3 C4 . 1.364(3) ?
C3 H3 . 0.9300 ?
C4 C5 . 1.413(3) ?
C4 H4 . 0.9300 ?
C5 C6 . 1.420(3) ?
C6 C7 . 1.475(3) ?
C8 C9 . 1.527(3) ?
C8 H8A . 0.9700 ?
C8 H8B . 0.9700 ?
C9 C10 . 1.510(4) ?
C9 H9A . 0.9700 ?
C9 H9B . 0.9700 ?
C10 C11 . 1.515(4) ?
C10 H10A . 0.9700 ?
C10 H10B . 0.9700 ?
C11 H11A . 0.9600 ?
C11 H11B . 0.9600 ?
C11 H11C . 0.9600 ?

loop_
_geom_hbond_atom_site_label_D
_geom_hbond_atom_site_label_H
_geom_hbond_atom_site_label_A
_geom_hbond_site_symmetry_A
_geom_hbond_distance_DH
_geom_hbond_distance_HA
_geom_hbond_distance_DA
_geom_hbond_angle_DHA
_geom_hbond_publ_flag
N2 H2B O3 1_555 0.86 2.02 2.665(3) 132 yes
C1 H1 O4 1_555 0.93 2.46 2.772(3) 100 no
N2 H2A O2 1_565 0.86 2.47 3.036(3) 124 yes
N2 H2B O1 1_565 0.86 2.45 3.079(3) 130 yes

loop_
_geom_torsion_atom_site_label_1
_geom_torsion_atom_site_label_2
_geom_torsion_atom_site_label_3
_geom_torsion_atom_site_label_4
_geom_torsion_site_symmetry_1
_geom_torsion
O4 Sn1 O3 C7 . 0.93(12)
O4 Sn1 O3 C7 2_655 0.72(18)
C8 Sn1 O3 C7 2_655 109.19(14)
C8 Sn1 O3 C7 . -106.83(14)
O3 Sn1 O3 C7 2_655 -179.16(13)
C7 Sn1 O3 C7 2_655 3.2(5)
O4 Sn1 O4 C7 2_655 178.95(17)
C8 Sn1 O4 C7 2_655 -79.98(15)
C8 Sn1 O4 C7 . 74.79(15)
O3 Sn1 O4 C7 . -0.92(12)
O3 Sn1 O4 C7 2_655 179.13(12)
C7 Sn1 O4 C7 2_655 179.50(8)
C6 C1 C2 C3 . -0.3(3)
C6 C1 C2 N1 . -179.19(19)
O1 N1 C2 C1 . -6.2(3)
O2 N1 C2 C1 . 172.2(2)
O1 N1 C2 C3 . 175.0(2)
O2 N1 C2 C3 . -6.7(3)
C1 C2 C3 C4 . 0.4(3)
N1 C2 C3 C4 . 179.3(2)
C2 C3 C4 C5 . -0.2(3)
C3 C4 C5 N2 . 179.9(2)
C3 C4 C5 C6 . 0.0(3)
C2 C1 C6 C5 . 0.1(3)
C2 C1 C6 C7 . 179.01(19)
N2 C5 C6 C1 . -179.8(2)
C4 C5 C6 C1 . 0.1(3)
N2 C5 C6 C7 . 1.3(3)
C4 C5 C6 C7 . -178.81(19)
Sn1 O3 C7 O4 . -1.5(2)
Sn1 O3 C7 C6 . 178.28(19)
Sn1 O4 C7 O3 . 1.7(2)
Sn1 O4 C7 C6 . -178.03(16)
C1 C6 C7 O3 . 176.9(2)
C5 C6 C7 O3 . -4.2(3)
C1 C6 C7 O4 . -3.3(3)
C5 C6 C7 O4 . 175.57(19)
C1 C6 C7 Sn1 . -13.0(11)
C5 C6 C7 Sn1 . 165.9(8)
O4 Sn1 C7 O3 . -178.4(2)
O4 Sn1 C7 O3 2_655 -179.52(12)
C8 Sn1 C7 O3 2_655 -72.59(14)
C8 Sn1 C7 O3 . 72.75(14)
O3 Sn1 C7 O3 2_655 178.4(2)
C7 Sn1 C7 O3 2_655 -179.12(13)
O4 Sn1 C7 O4 2_655 -1.15(19)
C8 Sn1 C7 O4 2_655 105.77(15)
C8 Sn1 C7 O4 . -108.89(15)
O3 Sn1 C7 O4 . 178.4(2)
O3 Sn1 C7 O4 2_655 -3.2(4)
C7 Sn1 C7 O4 2_655 -0.75(12)
O4 Sn1 C7 C6 . 10.8(9)
O4 Sn1 C7 C6 2_655 9.6(10)
C8 Sn1 C7 C6 2_655 116.5(9)
C8 Sn1 C7 C6 . -98.1(9)
O3 Sn1 C7 C6 . -170.9(10)
O3 Sn1 C7 C6 2_655 7.5(12)
C7 Sn1 C7 C6 2_655 10.0(9)
O4 Sn1 C8 C9 . -123.72(17)
O4 Sn1 C8 C9 2_655 147.69(17)
C8 Sn1 C8 C9 2_655 12.32(16)
O3 Sn1 C8 C9 . -69.62(18)
O3 Sn1 C8 C9 2_655 92.85(18)
C7 Sn1 C8 C9 . -96.30(18)
C7 Sn1 C8 C9 2_655 119.40(18)
Sn1 C8 C9 C10 . -72.8(3)
C8 C9 C10 C11 . -179.2(3)
